data_4036533
loop_
_publ_author_name
'Banerjee, Shaibal'
'Sinha, Saikat'
'Pradhan, Padmanava'
'Caruso, Alessio'
'Liebowitz, Daniel'
'Parrish, Damon'
'Rossi, Miriam'
'Zajc, Barbara'

_publ_section_title
;
 Regiospecifically Fluorinated Polycyclic Aromatic Hydrocarbons via
 Julia-Kocienski Olefination and Oxidative Photocyclization. Effect of
 Fluorine Atom Substitution on Molecular Shape.
;
_journal_issue 10
_journal_name_full 'The Journal of organic chemistry'
_journal_page_first 3983
_journal_page_last 3993
_journal_paper_doi 10.1021/acs.joc.5b02580
_journal_volume 81
_journal_year 2016
_chemical_formula_sum 'C18 H11 F'
_chemical_formula_weight 246.27
_space_group_IT_number 4
_space_group_name_Hall 'P 2yb'
_space_group_name_H-M_alt 'P 1 21 1'
_symmetry_cell_setting monoclinic
_symmetry_space_group_name_H-M 'P 1 21 1'
_atom_sites_solution_hydrogens geom
_atom_sites_solution_primary direct
_atom_sites_solution_secondary difmap
_audit_creation_method SHELXL-97
_cell_angle_alpha 90.00
_cell_angle_beta 105.009(2)
_cell_angle_gamma 90.00
_cell_formula_units_Z 4
_cell_length_a 13.173(2)
_cell_length_b 5.8386(9)
_cell_length_c 15.894(2)
_cell_measurement_reflns_used 5913
_cell_measurement_temperature 125(2)
_cell_measurement_theta_max 29.59
_cell_measurement_theta_min 2.33
_cell_volume 1180.7(3)
_computing_cell_refinement 'Bruker SAINT'
_computing_data_collection 'Bruker APEX2'
_computing_data_reduction 'Bruker SAINT'
_computing_molecular_graphics 'Bruker SHELXTL'
_computing_publication_material 'Bruker SHELXTL'
_computing_structure_refinement 'SHELXL-97 (Sheldrick, 1997)'
_computing_structure_solution 'SHELXS-97 (Sheldrick, 1990)'
_diffrn_ambient_temperature 125(2)
_diffrn_measured_fraction_theta_full 0.998
_diffrn_measured_fraction_theta_max 0.998
_diffrn_measurement_device_type 'Bruker APEX-II CCD'
_diffrn_measurement_method '\f and \w scans'
_diffrn_radiation_monochromator graphite
_diffrn_radiation_source 'fine-focus sealed tube'
_diffrn_radiation_type MoK\a
_diffrn_radiation_wavelength 0.71073
_diffrn_reflns_av_R_equivalents 0.0317
_diffrn_reflns_av_sigmaI/netI 0.0370
_diffrn_reflns_limit_h_max 17
_diffrn_reflns_limit_h_min -17
_diffrn_reflns_limit_k_max 7
_diffrn_reflns_limit_k_min -7
_diffrn_reflns_limit_l_max 21
_diffrn_reflns_limit_l_min -21
_diffrn_reflns_number 15291
_diffrn_reflns_theta_full 28.28
_diffrn_reflns_theta_max 28.28
_diffrn_reflns_theta_min 1.60
_diffrn_standards_number 0
_exptl_absorpt_coefficient_mu 0.090
_exptl_absorpt_correction_T_max 0.9955
_exptl_absorpt_correction_T_min 0.9718
_exptl_absorpt_correction_type empirical
_exptl_absorpt_process_details SADABS
_exptl_crystal_colour colourless
_exptl_crystal_density_diffrn 1.385
_exptl_crystal_density_method 'not measured'
_exptl_crystal_description plate
_exptl_crystal_F_000 512
_exptl_crystal_size_max 0.32
_exptl_crystal_size_mid 0.31
_exptl_crystal_size_min 0.05
_refine_diff_density_max 0.559
_refine_diff_density_min -0.233
_refine_diff_density_rms 0.076
_refine_ls_abs_structure_details 'Flack H D (1983), Acta Cryst. A39, 876-881'
_refine_ls_abs_structure_Flack -0.1(11)
_refine_ls_extinction_coef 0.003(3)
_refine_ls_extinction_expression Fc^*^=kFc[1+0.001xFc^2^\l^3^/sin(2\q)]^-1/4^
_refine_ls_extinction_method SHELXL
_refine_ls_goodness_of_fit_ref 1.187
_refine_ls_hydrogen_treatment refall
_refine_ls_matrix_type full
_refine_ls_number_parameters 390
_refine_ls_number_reflns 5845
_refine_ls_number_restraints 1
_refine_ls_restrained_S_all 1.186
_refine_ls_R_factor_all 0.0706
_refine_ls_R_factor_gt 0.0591
_refine_ls_shift/su_max 0.036
_refine_ls_shift/su_mean 0.002
_refine_ls_structure_factor_coef Fsqd
_refine_ls_weighting_details 'calc w=1/[\s^2^(Fo^2^)+(0.1054P)^2^+0.0000P] where P=(Fo^2^+2Fc^2^)/3'
_refine_ls_weighting_scheme calc
_refine_ls_wR_factor_gt 0.1540
_refine_ls_wR_factor_ref 0.1645
_reflns_number_gt 5021
_reflns_number_total 5845
_reflns_threshold_expression >2sigma(I)
_cod_data_source_file jo5b02580_si_006.cif
_cod_data_source_block 6fbphen_0m
_cod_depositor_comments
;
The following automatic conversions were performed:

data item '_symmetry_cell_setting' value 'Monoclinic' was changed to
'monoclinic' in accordance with the
/home/saulius/struct/COD-crude-data/automatic-downloads/DataCite-retrospective/ACS/depositions/lib/dictionaries/cif_core.dic
dictionary named 'cif_core.dic' version 2.4.2 last updated on
2011-04-26.

Automatic conversion script
Id: cif_fix_values 6909 2019-04-08 15:41:33Z antanas 
;
_cod_original_cell_volume 1180.8(3)
_cod_original_sg_symbol_H-M P2(1)
_cod_database_code 4036533

loop_
_symmetry_equiv_pos_as_xyz
'x, y, z'
'-x, y+1/2, -z'

loop_
_atom_site_label
_atom_site_type_symbol
_atom_site_fract_x
_atom_site_fract_y
_atom_site_fract_z
_atom_site_U_iso_or_equiv
_atom_site_adp_type
_atom_site_occupancy
_atom_site_symmetry_multiplicity
_atom_site_calc_flag
_atom_site_refinement_flags
_atom_site_disorder_assembly
_atom_site_disorder_group
C1 C 0.07669(16) 0.4217(4) 0.15704(13) 0.0205(4) Uani 1 1 d . A 1
C2 C -0.00648(17) 0.2760(4) 0.15420(14) 0.0237(4) Uani 1 1 d . A 1
C3 C -0.01345(18) 0.0636(4) 0.11216(14) 0.0248(5) Uani 1 1 d . A 1
C4 C 0.06052(17) 0.0072(4) 0.06843(13) 0.0235(5) Uani 1 1 d . A 1
C5 C 0.21213(18) 0.1054(4) 0.01354(13) 0.0237(4) Uani 1 1 d . A 1
C6 C 0.28828(18) 0.2554(4) 0.00969(13) 0.0254(5) Uani 1 1 d . A 1
C7 C 0.39541(18) 0.6014(4) 0.05673(15) 0.0290(5) Uani 1 1 d . A 1
C8 C 0.41989(17) 0.7897(4) 0.10693(15) 0.0286(5) Uani 1 1 d . A 1
C9 C 0.39795(18) 1.0251(4) 0.22957(15) 0.0289(5) Uani 1 1 d . A 1
H9 H 0.4479 1.1306 0.2186 0.035 Uiso 1 1 calc R A 1
C10 C 0.35660(18) 1.0597(4) 0.29928(15) 0.0292(5) Uani 1 1 d . A 1
C11 C 0.28625(18) 0.8967(4) 0.31698(16) 0.0268(5) Uani 1 1 d . A 1
C12 C 0.25349(16) 0.7142(4) 0.26239(13) 0.0223(4) Uani 1 1 d . A 1
C13 C 0.15917(15) 0.3605(4) 0.11882(13) 0.0182(4) Uani 1 1 d . A 1
C14 C 0.14424(16) 0.1563(4) 0.06798(13) 0.0214(4) Uani 1 1 d . A 1
C15 C 0.31171(17) 0.4542(4) 0.06299(14) 0.0228(4) Uani 1 1 d . A 1
C16 C 0.25163(15) 0.5008(4) 0.12299(13) 0.0198(4) Uani 1 1 d . A 1
C17 C 0.28776(16) 0.6836(4) 0.18572(13) 0.0203(4) Uani 1 1 d . A 1
C18 C 0.36740(16) 0.8351(4) 0.17380(14) 0.0236(5) Uani 1 1 d . A 1
C21 C 0.82527(16) -0.0758(4) 0.53278(13) 0.0210(4) Uani 1 1 d . . .
H21 H 0.7983 0.0666 0.5462 0.025 Uiso 1 1 calc R . .
C22 C 0.87720(17) -0.2163(4) 0.59960(14) 0.0248(5) Uani 1 1 d . . .
H22 H 0.8851 -0.1697 0.6582 0.030 Uiso 1 1 calc R . .
C23 C 0.91874(17) -0.4282(4) 0.58236(15) 0.0256(5) Uani 1 1 d . . .
H23 H 0.9510 -0.5281 0.6288 0.031 Uiso 1 1 calc R . .
C24 C 0.91202(16) -0.4883(4) 0.49791(14) 0.0230(4) Uani 1 1 d . B .
H24 H 0.9413 -0.6295 0.4860 0.028 Uiso 1 1 calc R . .
C25 C 0.86889(17) -0.3971(4) 0.34229(15) 0.0254(5) Uani 1 1 d . B .
H25 H 0.9010 -0.5356 0.3312 0.030 Uiso 1 1 calc R . .
C26 C 0.82935(17) -0.2497(4) 0.27725(14) 0.0258(5) Uani 1 1 d . . .
C27 C 0.73041(18) 0.0947(4) 0.21484(14) 0.0276(5) Uani 1 1 d . . .
C28 C 0.67422(18) 0.2830(4) 0.22197(14) 0.0287(5) Uani 1 1 d . B .
H28 H 0.6525 0.3847 0.1740 0.034 Uiso 1 1 calc R . .
C29 C 0.58213(18) 0.5191(4) 0.30725(16) 0.0300(5) Uani 1 1 d . B .
H29 H 0.5629 0.6225 0.2596 0.036 Uiso 1 1 calc R . .
C30 C 0.54634(17) 0.5560(4) 0.37965(15) 0.0279(5) Uani 1 1 d . . .
H30 H 0.5045 0.6865 0.3831 0.033 Uiso 1 1 calc R . .
C31 C 0.57210(17) 0.3988(4) 0.44877(16) 0.0283(5) Uani 1 1 d . . .
H31 H 0.5446 0.4194 0.4979 0.034 Uiso 1 1 calc R . .
C32 C 0.63680(16) 0.2149(4) 0.44621(14) 0.0233(4) Uani 1 1 d . . .
H32 H 0.6517 0.1087 0.4931 0.028 Uiso 1 1 calc R . .
C33 C 0.81095(15) -0.1393(4) 0.44373(13) 0.0184(4) Uani 1 1 d . B .
C34 C 0.86224(16) -0.3440(4) 0.42809(14) 0.0204(4) Uani 1 1 d . . .
C35 C 0.77166(16) -0.0504(4) 0.28778(14) 0.0226(4) Uani 1 1 d . B .
C36 C 0.75464(15) -0.0021(4) 0.36985(13) 0.0193(4) Uani 1 1 d . . .
C37 C 0.68156(16) 0.1810(4) 0.37506(13) 0.0203(4) Uani 1 1 d . B .
C38 C 0.64715(16) 0.3299(4) 0.30217(14) 0.0229(4) Uani 1 1 d . . .
F1 F 0.35216(15) 0.2068(4) -0.04374(12) 0.0292(6) Uani 0.682(4) 1 d P A 1
F21 F 0.84035(16) -0.3037(4) 0.19892(12) 0.0300(6) Uani 0.668(4) 1 d P B 2
H1 H 0.0750(18) 0.583(4) 0.1848(14) 0.016(6) Uiso 1 1 d . . .
H2 H -0.064(2) 0.328(5) 0.1815(17) 0.033(7) Uiso 1 1 d . . .
H3 H -0.074(2) -0.039(5) 0.1111(17) 0.029(7) Uiso 1 1 d . . .
H4 H 0.0472(19) -0.136(5) 0.0339(15) 0.024(6) Uiso 1 1 d . . .
H5 H 0.211(2) -0.034(6) -0.0169(19) 0.046(9) Uiso 1 1 d . . .
H8 H 0.473(2) 0.897(6) 0.1019(18) 0.039(8) Uiso 1 1 d . . .
H10 H 0.374(2) 1.212(6) 0.3376(19) 0.044(8) Uiso 1 1 d . . .
H11 H 0.264(2) 0.911(5) 0.3672(17) 0.030(7) Uiso 1 1 d . . .
H12 H 0.214(2) 0.588(5) 0.2824(16) 0.032(7) Uiso 1 1 d . . .
F10 F 0.4405(4) 0.5757(10) -0.0005(3) 0.0466(16) Uiso 0.318(4) 1 d P A 2
F210 F 0.7532(4) 0.0784(9) 0.1419(3) 0.0389(13) Uiso 0.332(4) 1 d P B 1

loop_
_atom_site_aniso_label
_atom_site_aniso_U_11
_atom_site_aniso_U_22
_atom_site_aniso_U_33
_atom_site_aniso_U_23
_atom_site_aniso_U_13
_atom_site_aniso_U_12
C1 0.0209(10) 0.0246(10) 0.0160(9) -0.0006(8) 0.0046(8) -0.0015(8)
C2 0.0206(10) 0.0300(11) 0.0212(10) 0.0016(9) 0.0068(8) -0.0010(9)
C3 0.0238(10) 0.0259(11) 0.0239(11) 0.0051(9) 0.0043(8) -0.0045(9)
C4 0.0266(11) 0.0202(10) 0.0199(10) 0.0012(8) -0.0008(8) 0.0001(9)
C5 0.0284(11) 0.0239(11) 0.0171(10) -0.0006(8) 0.0025(8) 0.0041(9)
C6 0.0278(11) 0.0322(12) 0.0165(10) 0.0051(9) 0.0062(8) 0.0096(9)
C7 0.0213(10) 0.0374(13) 0.0305(12) 0.0091(10) 0.0107(9) 0.0014(10)
C8 0.0156(9) 0.0380(13) 0.0311(12) 0.0145(10) 0.0042(8) -0.0039(9)
C9 0.0241(11) 0.0233(11) 0.0334(12) 0.0095(10) -0.0032(9) -0.0048(9)
C10 0.0262(11) 0.0229(11) 0.0331(13) -0.0025(9) -0.0019(9) -0.0020(9)
C11 0.0263(11) 0.0261(11) 0.0257(11) -0.0016(9) 0.0025(9) 0.0012(9)
C12 0.0205(10) 0.0247(11) 0.0204(10) 0.0034(8) 0.0028(8) -0.0013(8)
C13 0.0153(9) 0.0197(10) 0.0181(9) 0.0025(8) 0.0016(7) 0.0016(7)
C14 0.0219(10) 0.0226(11) 0.0184(10) 0.0041(8) 0.0030(8) 0.0039(8)
C15 0.0202(10) 0.0284(11) 0.0188(10) 0.0051(8) 0.0030(8) 0.0048(8)
C16 0.0171(9) 0.0218(10) 0.0207(10) 0.0059(8) 0.0049(7) 0.0019(8)
C17 0.0160(9) 0.0223(10) 0.0206(10) 0.0042(8) 0.0012(7) 0.0013(8)
C18 0.0159(9) 0.0264(11) 0.0257(10) 0.0089(9) 0.0004(8) -0.0022(8)
C21 0.0198(10) 0.0220(10) 0.0225(10) 0.0011(8) 0.0078(8) 0.0028(8)
C22 0.0241(10) 0.0286(11) 0.0210(10) 0.0022(9) 0.0046(8) 0.0010(9)
C23 0.0252(11) 0.0231(11) 0.0275(11) 0.0075(9) 0.0053(8) -0.0001(9)
C24 0.0188(9) 0.0171(10) 0.0331(11) -0.0012(9) 0.0066(8) -0.0008(8)
C25 0.0215(10) 0.0235(11) 0.0324(12) -0.0089(9) 0.0093(9) -0.0009(9)
C26 0.0230(10) 0.0299(12) 0.0259(11) -0.0094(9) 0.0086(8) -0.0082(9)
C27 0.0280(11) 0.0355(12) 0.0177(10) 0.0020(9) 0.0028(8) -0.0061(10)
C28 0.0274(11) 0.0325(12) 0.0215(10) 0.0091(9) -0.0020(8) -0.0073(10)
C29 0.0230(10) 0.0282(12) 0.0334(12) 0.0065(10) -0.0027(9) -0.0023(9)
C30 0.0214(10) 0.0236(11) 0.0363(13) 0.0009(9) 0.0034(9) 0.0036(9)
C31 0.0205(10) 0.0310(12) 0.0329(12) -0.0022(10) 0.0060(9) 0.0040(9)
C32 0.0187(10) 0.0261(11) 0.0246(10) 0.0018(9) 0.0048(8) 0.0018(8)
C33 0.0152(9) 0.0196(10) 0.0208(10) -0.0017(8) 0.0051(7) -0.0016(7)
C34 0.0168(10) 0.0185(10) 0.0263(11) -0.0023(8) 0.0060(8) -0.0018(7)
C35 0.0181(9) 0.0268(11) 0.0227(10) -0.0019(8) 0.0051(8) -0.0054(8)
C36 0.0159(9) 0.0203(10) 0.0207(9) -0.0022(8) 0.0032(7) -0.0043(8)
C37 0.0174(9) 0.0206(10) 0.0206(10) 0.0007(8) 0.0008(8) -0.0032(8)
C38 0.0164(9) 0.0252(11) 0.0240(10) 0.0045(9) -0.0002(8) -0.0044(8)
F1 0.0306(11) 0.0388(12) 0.0239(10) 0.0027(9) 0.0170(8) 0.0090(9)
F21 0.0397(12) 0.0317(11) 0.0220(10) -0.0040(8) 0.0139(8) 0.0021(9)

loop_
_atom_type_symbol
_atom_type_description
_atom_type_scat_dispersion_real
_atom_type_scat_dispersion_imag
_atom_type_scat_source
C C 0.0033 0.0016 'International Tables Vol C Tables 4.2.6.8 and 6.1.1.4'
H H 0.0000 0.0000 'International Tables Vol C Tables 4.2.6.8 and 6.1.1.4'
F F 0.0171 0.0103 'International Tables Vol C Tables 4.2.6.8 and 6.1.1.4'

loop_
_geom_angle_atom_site_label_1
_geom_angle_atom_site_label_2
_geom_angle_atom_site_label_3
_geom_angle
C2 C1 C13 121.3(2)
C2 C1 H1 117.8(13)
C13 C1 H1 120.8(13)
C1 C2 C3 121.0(2)
C1 C2 H2 118.4(17)
C3 C2 H2 120.5(17)
C4 C3 C2 119.1(2)
C4 C3 H3 121.2(16)
C2 C3 H3 119.6(16)
C3 C4 C14 120.9(2)
C3 C4 H4 115.8(14)
C14 C4 H4 123.1(14)
C6 C5 C14 118.9(2)
C6 C5 H5 117.1(18)
C14 C5 H5 123.8(18)
C5 C6 F1 118.6(2)
C5 C6 C15 123.6(2)
F1 C6 C15 117.7(2)
C8 C7 C15 121.5(2)
C7 C8 C18 120.1(2)
C7 C8 H8 123.5(18)
C18 C8 H8 116.4(18)
C10 C9 C18 121.0(2)
C10 C9 H9 119.5
C18 C9 H9 119.5
C9 C10 C11 118.8(2)
C9 C10 H10 120.7(16)
C11 C10 H10 120.3(16)
C12 C11 C10 121.0(2)
C12 C11 H11 120.0(18)
C10 C11 H11 119.0(18)
C11 C12 C17 121.6(2)
C11 C12 H12 118.4(15)
C17 C12 H12 119.2(15)
C1 C13 C14 116.38(18)
C1 C13 C16 124.24(19)
C14 C13 C16 119.20(18)
C4 C14 C13 120.54(19)
C4 C14 C5 119.3(2)
C13 C14 C5 120.11(19)
C16 C15 C7 120.7(2)
C16 C15 C6 119.0(2)
C7 C15 C6 120.3(2)
C15 C16 C17 117.57(18)
C15 C16 C13 117.95(19)
C17 C16 C13 124.47(18)
C12 C17 C18 116.53(19)
C12 C17 C16 124.21(19)
C18 C17 C16 119.14(18)
C9 C18 C17 120.4(2)
C9 C18 C8 119.8(2)
C17 C18 C8 119.8(2)
C22 C21 C33 121.5(2)
C22 C21 H21 119.2
C33 C21 H21 119.2
C21 C22 C23 120.9(2)
C21 C22 H22 119.5
C23 C22 H22 119.5
C24 C23 C22 119.1(2)
C24 C23 H23 120.4
C22 C23 H23 120.4
C23 C24 C34 121.1(2)
C23 C24 H24 119.4
C34 C24 H24 119.4
C26 C25 C34 119.4(2)
C26 C25 H25 120.3
C34 C25 H25 120.3
F21 C26 C25 117.1(2)
F21 C26 C35 119.7(2)
C25 C26 C35 123.1(2)
F210 C27 C28 113.7(3)
F210 C27 C35 124.5(3)
C28 C27 C35 121.3(2)
C27 C28 C38 119.9(2)
C27 C28 H28 120.0
C38 C28 H28 120.0
C30 C29 C38 121.1(2)
C30 C29 H29 119.4
C38 C29 H29 119.4
C29 C30 C31 119.3(2)
C29 C30 H30 120.4
C31 C30 H30 120.4
C32 C31 C30 120.8(2)
C32 C31 H31 119.6
C30 C31 H31 119.6
C31 C32 C37 121.4(2)
C31 C32 H32 119.3
C37 C32 H32 119.3
C34 C33 C21 116.31(18)
C34 C33 C36 119.08(18)
C21 C33 C36 124.46(18)
C24 C34 C25 119.4(2)
C24 C34 C33 120.50(19)
C25 C34 C33 119.94(19)
C36 C35 C26 119.4(2)
C36 C35 C27 121.0(2)
C26 C35 C27 119.5(2)
C35 C36 C37 117.80(19)
C35 C36 C33 117.81(19)
C37 C36 C33 124.38(18)
C32 C37 C38 116.9(2)
C32 C37 C36 124.47(19)
C38 C37 C36 118.53(19)
C29 C38 C37 120.0(2)
C29 C38 C28 119.6(2)
C37 C38 C28 120.3(2)

loop_
_geom_bond_atom_site_label_1
_geom_bond_atom_site_label_2
_geom_bond_distance
C1 C2 1.379(3)
C1 C13 1.421(3)
C1 H1 1.04(2)
C2 C3 1.400(3)
C2 H2 1.01(3)
C3 C4 1.375(3)
C3 H3 1.00(3)
C4 C14 1.406(3)
C4 H4 0.99(3)
C5 C6 1.345(3)
C5 C14 1.428(3)
C5 H5 0.95(3)
C6 F1 1.371(3)
C6 C15 1.423(3)
C7 C8 1.348(4)
C7 C15 1.422(3)
C8 C18 1.435(3)
C8 H8 0.96(3)
C9 C10 1.370(3)
C9 C18 1.412(3)
C9 H9 0.9500
C10 C11 1.407(3)
C10 H10 1.07(3)
C11 C12 1.371(3)
C11 H11 0.92(2)
C12 C17 1.416(3)
C12 H12 1.00(3)
C13 C14 1.425(3)
C13 C16 1.455(3)
C15 C16 1.415(3)
C16 C17 1.454(3)
C17 C18 1.422(3)
C21 C22 1.376(3)
C21 C33 1.427(3)
C21 H21 0.9500
C22 C23 1.408(3)
C22 H22 0.9500
C23 C24 1.368(3)
C23 H23 0.9500
C24 C34 1.412(3)
C24 H24 0.9500
C25 C26 1.342(3)
C25 C34 1.423(3)
C25 H25 0.9500
C26 F21 1.328(3)
C26 C35 1.423(3)
C27 F210 1.274(5)
C27 C28 1.346(4)
C27 C35 1.425(3)
C28 C38 1.436(3)
C28 H28 0.9500
C29 C30 1.369(3)
C29 C38 1.413(3)
C29 H29 0.9500
C30 C31 1.404(3)
C30 H30 0.9500
C31 C32 1.378(3)
C31 H31 0.9500
C32 C37 1.418(3)
C32 H32 0.9500
C33 C34 1.426(3)
C33 C36 1.456(3)
C35 C36 1.408(3)
C36 C37 1.455(3)
C37 C38 1.426(3)

loop_
_geom_torsion_atom_site_label_1
_geom_torsion_atom_site_label_2
_geom_torsion_atom_site_label_3
_geom_torsion_atom_site_label_4
_geom_torsion
C13 C1 C2 C3 -1.1(3)
C1 C2 C3 C4 -4.2(3)
C2 C3 C4 C14 2.1(3)
C14 C5 C6 F1 -179.05(19)
C14 C5 C6 C15 5.9(3)
C15 C7 C8 C18 5.6(3)
C18 C9 C10 C11 2.8(3)
C9 C10 C11 C12 -4.5(3)
C10 C11 C12 C17 -0.8(3)
C2 C1 C13 C14 8.1(3)
C2 C1 C13 C16 -176.92(19)
C3 C4 C14 C13 5.2(3)
C3 C4 C14 C5 -172.50(19)
C1 C13 C14 C4 -10.1(3)
C16 C13 C14 C4 174.65(18)
C1 C13 C14 C5 167.65(18)
C16 C13 C14 C5 -7.6(3)
C6 C5 C14 C4 176.24(19)
C6 C5 C14 C13 -1.5(3)
C8 C7 C15 C16 -0.4(3)
C8 C7 C15 C6 -179.4(2)
C5 C6 C15 C16 -0.8(3)
F1 C6 C15 C16 -175.87(19)
C5 C6 C15 C7 178.3(2)
F1 C6 C15 C7 3.2(3)
C7 C15 C16 C17 -8.5(3)
C6 C15 C16 C17 170.51(19)
C7 C15 C16 C13 172.52(19)
C6 C15 C16 C13 -8.4(3)
C1 C13 C16 C15 -162.42(19)
C14 C13 C16 C15 12.5(3)
C1 C13 C16 C17 18.7(3)
C14 C13 C16 C17 -166.39(19)
C11 C12 C17 C18 7.4(3)
C11 C12 C17 C16 -176.6(2)
C15 C16 C17 C12 -163.5(2)
C13 C16 C17 C12 15.4(3)
C15 C16 C17 C18 12.4(3)
C13 C16 C17 C18 -168.79(18)
C10 C9 C18 C17 4.1(3)
C10 C9 C18 C8 -173.5(2)
C12 C17 C18 C9 -9.0(3)
C16 C17 C18 C9 174.83(19)
C12 C17 C18 C8 168.6(2)
C16 C17 C18 C8 -7.6(3)
C7 C8 C18 C9 176.1(2)
C7 C8 C18 C17 -1.4(3)
C33 C21 C22 C23 0.3(3)
C21 C22 C23 C24 3.6(3)
C22 C23 C24 C34 -1.4(3)
C34 C25 C26 F21 178.0(2)
C34 C25 C26 C35 -6.1(3)
F210 C27 C28 C38 -177.0(3)
C35 C27 C28 C38 -5.4(3)
C38 C29 C30 C31 -2.0(3)
C29 C30 C31 C32 3.1(3)
C30 C31 C32 C37 1.5(3)
C22 C21 C33 C34 -6.0(3)
C22 C21 C33 C36 178.4(2)
C23 C24 C34 C25 171.7(2)
C23 C24 C34 C33 -4.6(3)
C26 C25 C34 C24 -174.33(19)
C26 C25 C34 C33 2.0(3)
C21 C33 C34 C24 8.1(3)
C36 C33 C34 C24 -176.08(18)
C21 C33 C34 C25 -168.18(19)
C36 C33 C34 C25 7.7(3)
F21 C26 C35 C36 176.0(2)
C25 C26 C35 C36 0.2(3)
F21 C26 C35 C27 -2.9(3)
C25 C26 C35 C27 -178.7(2)
F210 C27 C35 C36 170.9(3)
C28 C27 C35 C36 0.2(3)
F210 C27 C35 C26 -10.2(4)
C28 C27 C35 C26 179.1(2)
C26 C35 C36 C37 -170.28(18)
C27 C35 C36 C37 8.6(3)
C26 C35 C36 C33 9.4(3)
C27 C35 C36 C33 -171.73(19)
C34 C33 C36 C35 -13.2(3)
C21 C33 C36 C35 162.3(2)
C34 C33 C36 C37 166.50(19)
C21 C33 C36 C37 -18.0(3)
C31 C32 C37 C38 -7.0(3)
C31 C32 C37 C36 176.7(2)
C35 C36 C37 C32 164.1(2)
C33 C36 C37 C32 -15.5(3)
C35 C36 C37 C38 -12.1(3)
C33 C36 C37 C38 168.22(18)
C30 C29 C38 C37 -3.6(3)
C30 C29 C38 C28 173.5(2)
C32 C37 C38 C29 7.9(3)
C36 C37 C38 C29 -175.53(19)
C32 C37 C38 C28 -169.2(2)
C36 C37 C38 C28 7.3(3)
C27 C28 C38 C29 -175.7(2)
C27 C28 C38 C37 1.5(3)
